data_1559091
loop_
_publ_author_name
'Lv, Mengya'
'Zhang, Yanhao'
'Fan, Jiayi'
'Yang, Yanyun'
'Chen, Sheng'
'Liang, Gaolin'
'Zhang, Shusheng'

_publ_section_title
;
 A near-infrared fluorescent probe for ratiometric sensing of SO2 in cells
 and zebrafish
;
_journal_name_full 'The Analyst'
_journal_paper_doi 10.1039/D0AN01468K
_journal_year 2020
_chemical_formula_moiety 'C28 H27 N O4 S, 2(C H2 Cl2)'
_chemical_formula_sum 'C30 H31 Cl4 N O4 S'
_chemical_formula_weight 643.42
_space_group_crystal_system monoclinic
_space_group_IT_number 14
_space_group_name_Hall '-P 2ybc'
_space_group_name_H-M_alt 'P 1 21/c 1'
_atom_sites_solution_hydrogens geom
_atom_sites_solution_primary iterative
_audit_creation_date 2018-06-29
_audit_creation_method
;
Olex2 1.2
(compiled 2018.05.29 svn.r3508 for OlexSys, GUI svn.r5506)
;
_audit_update_record
;
2020-01-11 deposited with the CCDC.	2020-09-14 downloaded from the CCDC.
;
_cell_angle_alpha 90
_cell_angle_beta 95.2798(19)
_cell_angle_gamma 90
_cell_formula_units_Z 4
_cell_length_a 7.68126(19)
_cell_length_b 22.6995(5)
_cell_length_c 17.9400(3)
_cell_measurement_reflns_used 4273
_cell_measurement_temperature 293(2)
_cell_measurement_theta_max 70.6700
_cell_measurement_theta_min 3.8930
_cell_volume 3114.76(12)
_computing_cell_refinement
;
CrysAlisPro, Agilent Technologies,
Version 1.171.37.35 (release 13-08-2014 CrysAlis171 .NET)
(compiled Aug 13 2014,18:06:01)
;
_computing_data_collection
;
CrysAlisPro, Agilent Technologies,
Version 1.171.37.35 (release 13-08-2014 CrysAlis171 .NET)
(compiled Aug 13 2014,18:06:01)
;
_computing_data_reduction
;
CrysAlisPro, Agilent Technologies,
Version 1.171.37.35 (release 13-08-2014 CrysAlis171 .NET)
(compiled Aug 13 2014,18:06:01)
;
_computing_molecular_graphics 'Olex2 (Dolomanov et al., 2009)'
_computing_publication_material 'Olex2 (Dolomanov et al., 2009)'
_computing_structure_refinement 'ShelXL (Sheldrick, 2015)'
_computing_structure_solution 'olex2.solve (Bourhis et al., 2015)'
_diffrn_ambient_temperature 293(2)
_diffrn_detector 'CCD plate'
_diffrn_detector_area_resol_mean 16.2312
_diffrn_detector_type Eos
_diffrn_measured_fraction_theta_full 1.000
_diffrn_measured_fraction_theta_max 1.000
_diffrn_measurement_details
;
#__ type_ start__ end____ width___ exp.time_
  1 omega  -46.00   -2.00   0.5000    1.7500
omega____ theta____ kappa____ phi______ frames
    -      -33.5000   37.0000  -30.0000 88

#__ type_ start__ end____ width___ exp.time_
  2 omega  -27.00   33.00   0.5000    1.7500
omega____ theta____ kappa____ phi______ frames
    -      -33.5000   77.0000 -180.0000 120

#__ type_ start__ end____ width___ exp.time_
  3 omega    6.00   36.00   0.5000    1.7500
omega____ theta____ kappa____ phi______ frames
    -      -33.5000   37.0000 -150.0000 60

#__ type_ start__ end____ width___ exp.time_
  4 omega   15.00  100.00   0.5000    1.7500
omega____ theta____ kappa____ phi______ frames
    -       36.4734   37.0000   90.0000 170

#__ type_ start__ end____ width___ exp.time_
  5 omega   60.00  108.00   0.5000    1.7500
omega____ theta____ kappa____ phi______ frames
    -       36.4734  178.0000  -60.0000 96

#__ type_ start__ end____ width___ exp.time_
  6 omega   35.00   69.00   0.5000    1.7500
omega____ theta____ kappa____ phi______ frames
    -       36.4734  -99.0000   90.0000 68

#__ type_ start__ end____ width___ exp.time_
  7 omega   70.00  104.00   0.5000    1.7500
omega____ theta____ kappa____ phi______ frames
    -       36.4734   77.0000    0.0000 68

#__ type_ start__ end____ width___ exp.time_
  8 omega   43.00   77.00   0.5000    1.7500
omega____ theta____ kappa____ phi______ frames
    -       36.4734  -99.0000  -60.0000 68

#__ type_ start__ end____ width___ exp.time_
  9 omega   31.00   63.00   0.5000    1.7500
omega____ theta____ kappa____ phi______ frames
    -       36.4734   57.0000  120.0000 64

#__ type_ start__ end____ width___ exp.time_
 10 omega   -3.00   23.00   0.5000    1.7500
omega____ theta____ kappa____ phi______ frames
    -       36.4734  -99.0000   90.0000 52

#__ type_ start__ end____ width___ exp.time_
 11 omega   25.00   54.00   0.5000    1.7500
omega____ theta____ kappa____ phi______ frames
    -       36.4734   77.0000    0.0000 58

#__ type_ start__ end____ width___ exp.time_
 12 omega   89.00  149.00   0.5000   17.5000
omega____ theta____ kappa____ phi______ frames
    -      108.0000   61.0000   90.0000 120

#__ type_ start__ end____ width___ exp.time_
 13 omega   38.00  109.00   0.5000   17.5000
omega____ theta____ kappa____ phi______ frames
    -      108.0000  -94.0000  150.0000 142

#__ type_ start__ end____ width___ exp.time_
 14 omega   55.00   98.00   0.5000   17.5000
omega____ theta____ kappa____ phi______ frames
    -      108.0000  -94.0000  120.0000 86

#__ type_ start__ end____ width___ exp.time_
 15 omega  137.00  163.00   0.5000   17.5000
omega____ theta____ kappa____ phi______ frames
    -      108.0000   77.0000  -60.0000 52

#__ type_ start__ end____ width___ exp.time_
 16 omega   43.00  108.00   0.5000   17.5000
omega____ theta____ kappa____ phi______ frames
    -      108.0000  -94.0000  -90.0000 130

#__ type_ start__ end____ width___ exp.time_
 17 omega   61.00   89.00   0.5000   17.5000
omega____ theta____ kappa____ phi______ frames
    -      108.0000  -30.0000  -30.0000 56

#__ type_ start__ end____ width___ exp.time_
 18 omega   48.00   86.00   0.5000   17.5000
omega____ theta____ kappa____ phi______ frames
    -      108.0000  -45.0000  150.0000 76

#__ type_ start__ end____ width___ exp.time_
 19 omega   44.00   78.00   0.5000   17.5000
omega____ theta____ kappa____ phi______ frames
    -      108.0000  -30.0000  -90.0000 68

#__ type_ start__ end____ width___ exp.time_
 20 omega   44.00   90.00   0.5000   17.5000
omega____ theta____ kappa____ phi______ frames
    -      108.0000  -30.0000  -60.0000 92

#__ type_ start__ end____ width___ exp.time_
 21 omega   71.00   99.00   0.5000   17.5000
omega____ theta____ kappa____ phi______ frames
    -      108.0000  -45.0000   90.0000 56

#__ type_ start__ end____ width___ exp.time_
 22 omega   48.00   87.00   0.5000   17.5000
omega____ theta____ kappa____ phi______ frames
    -      108.0000  -30.0000 -180.0000 78

#__ type_ start__ end____ width___ exp.time_
 23 omega  112.00  158.00   0.5000   17.5000
omega____ theta____ kappa____ phi______ frames
    -      108.0000  111.0000 -120.0000 92

#__ type_ start__ end____ width___ exp.time_
 24 omega   80.00  134.00   0.5000   17.5000
omega____ theta____ kappa____ phi______ frames
    -      108.0000   77.0000  -60.0000 108
;
_diffrn_measurement_device 'four-circle diffractometer'
_diffrn_measurement_device_type 'Xcalibur, Eos, Gemini'
_diffrn_measurement_method '\w scans'
_diffrn_orient_matrix_UB_11 0.0232088000
_diffrn_orient_matrix_UB_12 0.0672793000
_diffrn_orient_matrix_UB_13 0.0065989000
_diffrn_orient_matrix_UB_21 0.1803025000
_diffrn_orient_matrix_UB_22 -0.0050830000
_diffrn_orient_matrix_UB_23 -0.0306378000
_diffrn_orient_matrix_UB_31 -0.0868396000
_diffrn_orient_matrix_UB_32 0.0074262000
_diffrn_orient_matrix_UB_33 -0.0803069000
_diffrn_radiation_monochromator graphite
_diffrn_radiation_probe x-ray
_diffrn_radiation_type CuK\a
_diffrn_radiation_wavelength 1.54184
_diffrn_reflns_av_R_equivalents 0.0302
_diffrn_reflns_av_unetI/netI 0.0321
_diffrn_reflns_Laue_measured_fraction_full 1.000
_diffrn_reflns_Laue_measured_fraction_max 1.000
_diffrn_reflns_limit_h_max 8
_diffrn_reflns_limit_h_min -9
_diffrn_reflns_limit_k_max 27
_diffrn_reflns_limit_k_min -26
_diffrn_reflns_limit_l_max 19
_diffrn_reflns_limit_l_min -21
_diffrn_reflns_number 13416
_diffrn_reflns_point_group_measured_fraction_full 1.000
_diffrn_reflns_point_group_measured_fraction_max 1.000
_diffrn_reflns_theta_full 67.077
_diffrn_reflns_theta_max 67.077
_diffrn_reflns_theta_min 3.895
_diffrn_source 'Enhance (Cu) X-ray Source'
_exptl_absorpt_coefficient_mu 4.371
_exptl_absorpt_correction_T_max 1.00000
_exptl_absorpt_correction_T_min 0.44521
_exptl_absorpt_correction_type multi-scan
_exptl_absorpt_process_details
;
CrysAlisPro, Agilent Technologies,
Version 1.171.37.35 (release 13-08-2014 CrysAlis171 .NET)
(compiled Aug 13 2014,18:06:01)
Empirical absorption correction using spherical harmonics,
 implemented in SCALE3 ABSPACK scaling algorithm.
;
_exptl_crystal_colour black
_exptl_crystal_colour_primary black
_exptl_crystal_density_diffrn 1.372
_exptl_crystal_description prism
_exptl_crystal_F_000 1336
_exptl_crystal_size_max 0.16
_exptl_crystal_size_mid 0.14
_exptl_crystal_size_min 0.13
_refine_diff_density_max 0.631
_refine_diff_density_min -0.671
_refine_diff_density_rms 0.069
_refine_ls_extinction_method none
_refine_ls_goodness_of_fit_ref 1.050
_refine_ls_hydrogen_treatment constr
_refine_ls_matrix_type full
_refine_ls_number_parameters 370
_refine_ls_number_reflns 5563
_refine_ls_number_restraints 4
_refine_ls_restrained_S_all 1.052
_refine_ls_R_factor_all 0.0839
_refine_ls_R_factor_gt 0.0683
_refine_ls_shift/su_max 0.000
_refine_ls_shift/su_mean 0.000
_refine_ls_structure_factor_coef Fsqd
_refine_ls_weighting_details 'w=1/[\s^2^(Fo^2^)+(0.1170P)^2^+1.7021P] where P=(Fo^2^+2Fc^2^)/3'
_refine_ls_weighting_scheme calc
_refine_ls_wR_factor_gt 0.1970
_refine_ls_wR_factor_ref 0.2148
_reflns_Friedel_coverage 0.000
_reflns_number_gt 4269
_reflns_number_total 5563
_reflns_threshold_expression 'I > 2\s(I)'
_cod_data_source_file d0an01468k2.cif
_cod_data_source_block 201806301
_cod_original_cell_volume 3114.76(11)
_cod_database_code 1559091
_shelx_shelxl_version_number 2014/7
_chemical_oxdiff_formula C15H15O3N1S1
_shelx_space_group_comment
;
The symmetry employed for this shelxl refinement is uniquely defined
by the following loop, which should always be used as a source of
symmetry information in preference to the above space-group names.
They are only intended as comments.
;
_shelx_estimated_absorpt_t_max 0.600
_shelx_estimated_absorpt_t_min 0.541
_reflns_odcompleteness_completeness 99.93
_reflns_odcompleteness_iscentric 1
_reflns_odcompleteness_theta 66.97
_olex2_refinement_description
;
1. Fixed Uiso
 At 1.2 times of:
  All C(H) groups, All C(H,H) groups
 At 1.5 times of:
  All C(H,H,H) groups
2. Restrained distances
 O1A-C9
 1.43 with sigma of 0.02
 O1-C9
 1.43 with sigma of 0.02
 C13A-O1A
 1.43 with sigma of 0.02
 C13-O1
 1.43 with sigma of 0.02
3. Uiso/Uaniso restraints and constraints
Uanis(C13) = Uanis(C13A)
Uanis(O1) = Uanis(O1A)
4. Others
 Sof(C13A)=Sof(H13C)=Sof(H13D)=Sof(O1A)=1-FVAR(1)
 Sof(C13)=Sof(H13A)=Sof(H13B)=Sof(O1)=FVAR(1)
5.a Secondary CH2 refined with riding coordinates:
 C13(H13A,H13B), C13A(H13C,H13D), C26(H26A,H26B), C27(H27A,H27B), C28(H28A,
 H28B), C29(H29A,H29B), C30(H30A,H30B)
5.b Aromatic/amide H refined with riding coordinates:
 C1(H1), C2(H2), C3(H3), C4(H4), C7(H7), C8(H8), C11(H11), C14(H14), C15(H15),
 C20(H20), C21(H21), C22(H22), C23(H23)
5.c Idealised Me refined as rotating group:
 C24(H24A,H24B,H24C), C25(H25A,H25B,H25C)
;
_olex2_submission_special_instructions 'No special instructions were received'

loop_
_space_group_symop_operation_xyz
'x, y, z'
'-x, y+1/2, -z+1/2'
'-x, -y, -z'
'x, -y-1/2, z-1/2'

loop_
_atom_site_label
_atom_site_type_symbol
_atom_site_fract_x
_atom_site_fract_y
_atom_site_fract_z
_atom_site_U_iso_or_equiv
_atom_site_adp_type
_atom_site_occupancy
_atom_site_site_symmetry_order
_atom_site_calc_flag
_atom_site_refinement_flags_posn
_atom_site_refinement_flags_adp
_atom_site_refinement_flags_occupancy
_atom_site_disorder_assembly
_atom_site_disorder_group
C1 C 0.7893(6) 0.59186(18) 0.7292(3) 0.0771(12) Uani 1 1 d . . . . .
H1 H 0.7962 0.6260 0.7010 0.093 Uiso 1 1 calc R . . . .
C2 C 0.7572(6) 0.59602(19) 0.8019(3) 0.0821(13) Uani 1 1 d . . . . .
H2 H 0.7405 0.6327 0.8231 0.099 Uiso 1 1 calc R . . . .
C3 C 0.7494(5) 0.54461(19) 0.8451(3) 0.0722(10) Uani 1 1 d . . . . .
H3 H 0.7303 0.5477 0.8954 0.087 Uiso 1 1 calc R . . . .
C4 C 0.7692(5) 0.49036(17) 0.8147(2) 0.0616(8) Uani 1 1 d . . . . .
H4 H 0.7629 0.4570 0.8444 0.074 Uiso 1 1 calc R . . . .
C5 C 0.7994(4) 0.48428(15) 0.73843(19) 0.0523(7) Uani 1 1 d . . . . .
C6 C 0.8127(5) 0.53646(16) 0.6951(2) 0.0615(9) Uani 1 1 d . . . . .
C7 C 0.8475(5) 0.53088(18) 0.6191(2) 0.0705(11) Uani 1 1 d . . . . .
H7 H 0.8578 0.5648 0.5907 0.085 Uiso 1 1 calc R . . . .
C8 C 0.8659(6) 0.47794(19) 0.5869(2) 0.0711(11) Uani 1 1 d . . . . .
H8 H 0.8908 0.4756 0.5372 0.085 Uiso 1 1 calc R . . . .
C9 C 0.8474(5) 0.42600(16) 0.62855(18) 0.0566(8) Uani 1 1 d D . . . .
C10 C 0.8163(4) 0.42853(15) 0.70343(17) 0.0516(7) Uani 1 1 d . . . . .
C11 C 0.8029(5) 0.37336(15) 0.74179(17) 0.0580(8) Uani 1 1 d . . . . .
H11 H 0.7888 0.3736 0.7927 0.070 Uiso 1 1 calc R . . . .
C12 C 0.8100(5) 0.32165(15) 0.70638(17) 0.0542(8) Uani 1 1 d . . . . .
C13 C 0.8126(18) 0.3208(3) 0.6211(5) 0.065(2) Uani 0.73(2) 1 d D . P A 1
H13A H 0.8863 0.2886 0.6073 0.078 Uiso 0.73(2) 1 calc R . P A 1
H13B H 0.6952 0.3135 0.5983 0.078 Uiso 0.73(2) 1 calc R . P A 1
C13A C 0.884(5) 0.3244(11) 0.6356(13) 0.065(2) Uani 0.27(2) 1 d D . P A 2
H13C H 1.0097 0.3273 0.6445 0.078 Uiso 0.27(2) 1 calc R . P A 2
H13D H 0.8561 0.2883 0.6082 0.078 Uiso 0.27(2) 1 calc R . P A 2
C14 C 0.7932(5) 0.26834(15) 0.74645(17) 0.0578(8) Uani 1 1 d . . . . .
H14 H 0.7803 0.2718 0.7973 0.069 Uiso 1 1 calc R . . . .
C15 C 0.7938(5) 0.21306(15) 0.71862(17) 0.0540(8) Uani 1 1 d . . . . .
H15 H 0.8165 0.2081 0.6690 0.065 Uiso 1 1 calc R . . . .
C16 C 0.7618(4) 0.16238(14) 0.76073(16) 0.0484(7) Uani 1 1 d . . . . .
C17 C 0.7124(5) 0.15870(14) 0.84129(16) 0.0497(7) Uani 1 1 d . . . . .
C18 C 0.6841(4) 0.09361(15) 0.84899(16) 0.0506(7) Uani 1 1 d . . . . .
C19 C 0.7179(4) 0.06527(14) 0.78344(16) 0.0485(7) Uani 1 1 d . . . . .
C20 C 0.7059(5) 0.00494(15) 0.77376(19) 0.0571(8) Uani 1 1 d . . . . .
H20 H 0.7294 -0.0129 0.7291 0.069 Uiso 1 1 calc R . . . .
C21 C 0.6569(5) -0.02760(16) 0.8338(2) 0.0626(9) Uani 1 1 d . . . . .
H21 H 0.6464 -0.0683 0.8296 0.075 Uiso 1 1 calc R . . . .
C22 C 0.6233(5) -0.00021(17) 0.9001(2) 0.0644(9) Uani 1 1 d . . . . .
H22 H 0.5914 -0.0230 0.9397 0.077 Uiso 1 1 calc R . . . .
C23 C 0.6364(5) 0.06049(17) 0.90850(18) 0.0608(9) Uani 1 1 d . . . . .
H23 H 0.6136 0.0785 0.9532 0.073 Uiso 1 1 calc R . . . .
C24 C 0.8671(5) 0.17911(17) 0.89685(18) 0.0627(9) Uani 1 1 d . . . . .
H24A H 0.9715 0.1588 0.8862 0.094 Uiso 1 1 calc GR . . . .
H24B H 0.8418 0.1704 0.9471 0.094 Uiso 1 1 calc GR . . . .
H24C H 0.8838 0.2208 0.8917 0.094 Uiso 1 1 calc GR . . . .
C25 C 0.5472(5) 0.19449(17) 0.8529(2) 0.0637(9) Uani 1 1 d . . . . .
H25A H 0.5738 0.2358 0.8518 0.096 Uiso 1 1 calc GR . . . .
H25B H 0.5071 0.1846 0.9005 0.096 Uiso 1 1 calc GR . . . .
H25C H 0.4575 0.1854 0.8138 0.096 Uiso 1 1 calc GR . . . .
C26 C 0.8161(4) 0.09377(14) 0.65695(16) 0.0490(7) Uani 1 1 d . . . . .
H26A H 0.8722 0.0554 0.6586 0.059 Uiso 1 1 calc R . . . .
H26B H 0.9004 0.1225 0.6426 0.059 Uiso 1 1 calc R . . . .
C27 C 0.6615(5) 0.09286(16) 0.59863(17) 0.0553(8) Uani 1 1 d . . . . .
H27A H 0.5866 0.1263 0.6061 0.066 Uiso 1 1 calc R . . . .
H27B H 0.5942 0.0573 0.6043 0.066 Uiso 1 1 calc R . . . .
C28 C 0.7207(5) 0.09518(16) 0.51902(17) 0.0563(8) Uani 1 1 d . . . . .
H28A H 0.6279 0.0799 0.4840 0.068 Uiso 1 1 calc R . . . .
H28B H 0.8219 0.0699 0.5167 0.068 Uiso 1 1 calc R . . . .
N1 N 0.7661(4) 0.10834(11) 0.73185(13) 0.0484(6) Uani 1 1 d . . . . .
O1 O 0.8761(16) 0.3751(3) 0.5918(4) 0.067(2) Uani 0.73(2) 1 d D . P A 1
O1A O 0.820(3) 0.3731(8) 0.5911(13) 0.067(2) Uani 0.27(2) 1 d D . P A 2
O2 O 0.9279(4) 0.18541(13) 0.53907(15) 0.0762(8) Uani 1 1 d . . . . .
O3 O 0.6237(5) 0.20311(14) 0.50270(19) 0.0892(9) Uani 1 1 d . . . . .
O4 O 0.8087(5) 0.16304(13) 0.41372(14) 0.0790(8) Uani 1 1 d . . . . .
S1 S 0.77514(12) 0.16792(4) 0.49123(4) 0.0552(3) Uani 1 1 d . . . . .
C29 C 0.2416(8) 0.3590(3) 0.9123(4) 0.1046(17) Uani 1 1 d . . . . .
H29A H 0.3332 0.3412 0.9457 0.126 Uiso 1 1 calc R . . . .
H29B H 0.1319 0.3401 0.9208 0.126 Uiso 1 1 calc R . . . .
Cl1 Cl 0.2856(4) 0.34789(13) 0.82044(14) 0.1793(11) Uani 1 1 d . . . . .
Cl2 Cl 0.2285(3) 0.43442(8) 0.93207(11) 0.1304(6) Uani 1 1 d . . . . .
C30 C 0.7093(7) 0.7310(2) 0.4407(3) 0.0967(16) Uani 1 1 d . . . . .
H30A H 0.6167 0.7527 0.4618 0.116 Uiso 1 1 calc R . . . .
H30B H 0.8197 0.7494 0.4579 0.116 Uiso 1 1 calc R . . . .
Cl3 Cl 0.7091(2) 0.65759(7) 0.47235(9) 0.1113(5) Uani 1 1 d . . . . .
Cl4 Cl 0.6788(3) 0.73461(10) 0.34376(11) 0.1447(8) Uani 1 1 d . . . . .

loop_
_atom_site_aniso_label
_atom_site_aniso_U_11
_atom_site_aniso_U_22
_atom_site_aniso_U_33
_atom_site_aniso_U_23
_atom_site_aniso_U_13
_atom_site_aniso_U_12
C1 0.066(2) 0.053(2) 0.111(4) 0.009(2) -0.001(2) 0.0025(17)
C2 0.063(2) 0.059(2) 0.124(4) -0.019(2) 0.008(2) 0.0067(18)
C3 0.059(2) 0.073(2) 0.085(3) -0.017(2) 0.0106(18) 0.0049(18)
C4 0.0584(19) 0.063(2) 0.064(2) -0.0044(16) 0.0084(16) -0.0009(16)
C5 0.0499(16) 0.0530(17) 0.0533(17) 0.0046(14) 0.0007(13) -0.0010(13)
C6 0.0550(18) 0.0546(19) 0.073(2) 0.0096(16) -0.0064(16) -0.0043(15)
C7 0.078(2) 0.064(2) 0.066(2) 0.0249(18) -0.0093(18) -0.0163(19)
C8 0.092(3) 0.073(2) 0.0470(18) 0.0182(17) 0.0020(18) -0.022(2)
C9 0.069(2) 0.0596(19) 0.0409(16) 0.0087(14) 0.0036(14) -0.0116(16)
C10 0.0603(18) 0.0513(17) 0.0434(16) 0.0070(13) 0.0050(13) -0.0042(14)
C11 0.090(2) 0.0514(18) 0.0331(14) 0.0031(12) 0.0109(14) -0.0065(16)
C12 0.072(2) 0.0546(18) 0.0378(15) 0.0029(13) 0.0120(14) -0.0047(15)
C13 0.109(7) 0.055(2) 0.032(3) -0.001(2) 0.012(4) -0.009(4)
C13A 0.109(7) 0.055(2) 0.032(3) -0.001(2) 0.012(4) -0.009(4)
C14 0.085(2) 0.0541(18) 0.0352(14) 0.0023(13) 0.0091(14) -0.0034(16)
C15 0.074(2) 0.0541(18) 0.0341(14) 0.0014(12) 0.0077(13) -0.0020(15)
C16 0.0609(17) 0.0506(16) 0.0336(14) -0.0013(11) 0.0041(12) 0.0018(13)
C17 0.0695(19) 0.0482(16) 0.0320(14) 0.0026(11) 0.0080(13) 0.0001(14)
C18 0.0640(18) 0.0534(17) 0.0349(14) 0.0029(12) 0.0069(13) 0.0001(14)
C19 0.0604(17) 0.0491(16) 0.0361(14) 0.0028(12) 0.0041(12) -0.0003(13)
C20 0.077(2) 0.0491(17) 0.0451(17) -0.0024(13) 0.0042(15) -0.0017(15)
C21 0.082(2) 0.0483(18) 0.0565(19) 0.0057(14) 0.0040(17) -0.0071(16)
C22 0.085(2) 0.060(2) 0.0501(18) 0.0162(15) 0.0137(17) -0.0053(18)
C23 0.084(2) 0.061(2) 0.0388(16) 0.0066(14) 0.0133(15) 0.0012(17)
C24 0.083(2) 0.063(2) 0.0411(16) -0.0020(14) 0.0005(16) -0.0010(18)
C25 0.079(2) 0.0568(19) 0.0575(19) -0.0003(15) 0.0178(17) 0.0030(17)
C26 0.0624(18) 0.0478(16) 0.0381(15) -0.0010(12) 0.0110(13) 0.0002(13)
C27 0.0616(19) 0.065(2) 0.0407(16) -0.0004(14) 0.0105(13) -0.0039(15)
C28 0.073(2) 0.0587(19) 0.0375(15) -0.0059(13) 0.0079(14) -0.0036(16)
N1 0.0649(15) 0.0477(14) 0.0331(12) 0.0002(10) 0.0075(10) 0.0008(11)
O1 0.104(6) 0.0614(16) 0.0394(12) 0.0015(11) 0.023(3) -0.023(2)
O1A 0.104(6) 0.0614(16) 0.0394(12) 0.0015(11) 0.023(3) -0.023(2)
O2 0.098(2) 0.0757(17) 0.0550(14) 0.0040(12) 0.0093(13) -0.0243(15)
O3 0.106(2) 0.0766(19) 0.089(2) 0.0085(16) 0.0296(18) 0.0278(17)
O4 0.124(2) 0.0783(18) 0.0372(13) 0.0020(11) 0.0223(14) 0.0033(16)
S1 0.0788(6) 0.0553(5) 0.0332(4) 0.0001(3) 0.0141(3) 0.0056(4)
C29 0.098(4) 0.105(4) 0.110(4) 0.017(3) 0.010(3) -0.004(3)
Cl1 0.236(3) 0.183(2) 0.1215(16) -0.0114(14) 0.0294(17) 0.074(2)
Cl2 0.1792(18) 0.0938(10) 0.1175(12) 0.0042(8) 0.0106(11) 0.0047(10)
C30 0.086(3) 0.096(4) 0.111(4) -0.035(3) 0.026(3) -0.012(3)
Cl3 0.1342(12) 0.1075(10) 0.0958(9) 0.0141(7) 0.0294(8) 0.0157(9)
Cl4 0.185(2) 0.1349(15) 0.1082(12) 0.0373(10) -0.0190(12) -0.0179(13)

loop_
_atom_type_symbol
_atom_type_description
_atom_type_scat_dispersion_real
_atom_type_scat_dispersion_imag
_atom_type_scat_source
C C 0.0181 0.0091 'International Tables Vol C Tables 4.2.6.8 and 6.1.1.4'
H H 0.0000 0.0000 'International Tables Vol C Tables 4.2.6.8 and 6.1.1.4'
Cl Cl 0.3639 0.7018 'International Tables Vol C Tables 4.2.6.8 and 6.1.1.4'
N N 0.0311 0.0180 'International Tables Vol C Tables 4.2.6.8 and 6.1.1.4'
O O 0.0492 0.0322 'International Tables Vol C Tables 4.2.6.8 and 6.1.1.4'
S S 0.3331 0.5567 'International Tables Vol C Tables 4.2.6.8 and 6.1.1.4'

loop_
_geom_angle_atom_site_label_1
_geom_angle_atom_site_label_2
_geom_angle_atom_site_label_3
_geom_angle
_geom_angle_site_symmetry_1
_geom_angle_site_symmetry_3
_geom_angle_publ_flag
C2 C1 H1 119.3 . . ?
C2 C1 C6 121.3(4) . . ?
C6 C1 H1 119.3 . . ?
C1 C2 H2 120.2 . . ?
C1 C2 C3 119.7(4) . . ?
C3 C2 H2 120.2 . . ?
C2 C3 H3 119.4 . . ?
C4 C3 C2 121.2(4) . . ?
C4 C3 H3 119.4 . . ?
C3 C4 H4 119.7 . . ?
C3 C4 C5 120.6(4) . . ?
C5 C4 H4 119.7 . . ?
C4 C5 C6 118.2(3) . . ?
C4 C5 C10 122.9(3) . . ?
C10 C5 C6 118.9(3) . . ?
C1 C6 C5 118.9(4) . . ?
C1 C6 C7 122.5(4) . . ?
C7 C6 C5 118.6(3) . . ?
C6 C7 H7 119.0 . . ?
C8 C7 C6 121.9(3) . . ?
C8 C7 H7 119.0 . . ?
C7 C8 H8 120.0 . . ?
C7 C8 C9 119.9(4) . . ?
C9 C8 H8 120.0 . . ?
C10 C9 C8 120.9(3) . . ?
O1 C9 C8 115.2(4) . . ?
O1 C9 C10 123.7(4) . . ?
O1A C9 C8 119.1(11) . . ?
O1A C9 C10 118.4(11) . . ?
C5 C10 C11 123.4(3) . . ?
C9 C10 C5 119.7(3) . . ?
C9 C10 C11 117.0(3) . . ?
C10 C11 H11 119.0 . . ?
C12 C11 C10 121.9(3) . . ?
C12 C11 H11 119.0 . . ?
C11 C12 C13 119.4(4) . . ?
C11 C12 C13A 114.6(11) . . ?
C11 C12 C14 119.9(3) . . ?
C14 C12 C13 120.3(4) . . ?
C14 C12 C13A 123.1(10) . . ?
C12 C13 H13A 109.0 . . ?
C12 C13 H13B 109.0 . . ?
H13A C13 H13B 107.8 . . ?
O1 C13 C12 112.9(8) . . ?
O1 C13 H13A 109.0 . . ?
O1 C13 H13B 109.0 . . ?
C12 C13A H13C 109.0 . . ?
C12 C13A H13D 109.0 . . ?
H13C C13A H13D 107.8 . . ?
O1A C13A C12 113(2) . . ?
O1A C13A H13C 109.0 . . ?
O1A C13A H13D 109.0 . . ?
C12 C14 H14 116.5 . . ?
C15 C14 C12 127.0(3) . . ?
C15 C14 H14 116.5 . . ?
C14 C15 H15 118.2 . . ?
C14 C15 C16 123.6(3) . . ?
C16 C15 H15 118.2 . . ?
C15 C16 C17 128.4(3) . . ?
N1 C16 C15 122.0(3) . . ?
N1 C16 C17 109.5(3) . . ?
C16 C17 C24 110.4(3) . . ?
C16 C17 C25 112.3(3) . . ?
C18 C17 C16 101.0(2) . . ?
C18 C17 C24 110.1(3) . . ?
C18 C17 C25 112.3(3) . . ?
C25 C17 C24 110.4(3) . . ?
C19 C18 C17 109.8(3) . . ?
C23 C18 C17 131.1(3) . . ?
C23 C18 C19 119.1(3) . . ?
C18 C19 N1 108.3(3) . . ?
C20 C19 C18 123.4(3) . . ?
C20 C19 N1 128.3(3) . . ?
C19 C20 H20 121.6 . . ?
C19 C20 C21 116.7(3) . . ?
C21 C20 H20 121.6 . . ?
C20 C21 H21 119.6 . . ?
C22 C21 C20 120.8(3) . . ?
C22 C21 H21 119.6 . . ?
C21 C22 H22 119.3 . . ?
C21 C22 C23 121.4(3) . . ?
C23 C22 H22 119.3 . . ?
C18 C23 C22 118.5(3) . . ?
C18 C23 H23 120.7 . . ?
C22 C23 H23 120.7 . . ?
C17 C24 H24A 109.5 . . ?
C17 C24 H24B 109.5 . . ?
C17 C24 H24C 109.5 . . ?
H24A C24 H24B 109.5 . . ?
H24A C24 H24C 109.5 . . ?
H24B C24 H24C 109.5 . . ?
C17 C25 H25A 109.5 . . ?
C17 C25 H25B 109.5 . . ?
C17 C25 H25C 109.5 . . ?
H25A C25 H25B 109.5 . . ?
H25A C25 H25C 109.5 . . ?
H25B C25 H25C 109.5 . . ?
H26A C26 H26B 107.8 . . ?
C27 C26 H26A 109.1 . . ?
C27 C26 H26B 109.1 . . ?
N1 C26 H26A 109.1 . . ?
N1 C26 H26B 109.1 . . ?
N1 C26 C27 112.5(3) . . ?
C26 C27 H27A 109.4 . . ?
C26 C27 H27B 109.4 . . ?
C26 C27 C28 111.2(3) . . ?
H27A C27 H27B 108.0 . . ?
C28 C27 H27A 109.4 . . ?
C28 C27 H27B 109.4 . . ?
C27 C28 H28A 109.0 . . ?
C27 C28 H28B 109.0 . . ?
C27 C28 S1 112.8(2) . . ?
H28A C28 H28B 107.8 . . ?
S1 C28 H28A 109.0 . . ?
S1 C28 H28B 109.0 . . ?
C16 N1 C19 111.3(2) . . ?
C16 N1 C26 125.5(3) . . ?
C19 N1 C26 123.2(3) . . ?
C9 O1 C13 118.4(6) . . ?
C9 O1A C13A 112(2) . . ?
O2 S1 C28 106.65(17) . . ?
O3 S1 C28 105.08(19) . . ?
O3 S1 O2 112.6(2) . . ?
O3 S1 O4 113.5(2) . . ?
O4 S1 C28 105.40(16) . . ?
O4 S1 O2 112.75(19) . . ?
H29A C29 H29B 108.1 . . ?
Cl1 C29 H29A 109.5 . . ?
Cl1 C29 H29B 109.5 . . ?
Cl1 C29 Cl2 110.8(3) . . ?
Cl2 C29 H29A 109.5 . . ?
Cl2 C29 H29B 109.5 . . ?
H30A C30 H30B 108.0 . . ?
Cl3 C30 H30A 109.4 . . ?
Cl3 C30 H30B 109.4 . . ?
Cl4 C30 H30A 109.4 . . ?
Cl4 C30 H30B 109.4 . . ?
Cl4 C30 Cl3 111.3(3) . . ?

loop_
_geom_bond_atom_site_label_1
_geom_bond_atom_site_label_2
_geom_bond_distance
_geom_bond_site_symmetry_2
_geom_bond_publ_flag
C1 H1 0.9300 . ?
C1 C2 1.352(7) . ?
C1 C6 1.417(6) . ?
C2 H2 0.9300 . ?
C2 C3 1.406(7) . ?
C3 H3 0.9300 . ?
C3 C4 1.361(6) . ?
C4 H4 0.9300 . ?
C4 C5 1.416(5) . ?
C5 C6 1.426(5) . ?
C5 C10 1.424(5) . ?
C6 C7 1.418(6) . ?
C7 H7 0.9300 . ?
C7 C8 1.347(6) . ?
C8 H8 0.9300 . ?
C8 C9 1.410(5) . ?
C9 C10 1.387(5) . ?
C9 O1 1.358(7) . ?
C9 O1A 1.382(17) . ?
C10 C11 1.437(5) . ?
C11 H11 0.9300 . ?
C11 C12 1.338(5) . ?
C12 C13 1.532(9) . ?
C12 C13A 1.44(3) . ?
C12 C14 1.419(5) . ?
C13 H13A 0.9700 . ?
C13 H13B 0.9700 . ?
C13 O1 1.442(9) . ?
C13A H13C 0.9700 . ?
C13A H13D 0.9700 . ?
C13A O1A 1.422(19) . ?
C14 H14 0.9300 . ?
C14 C15 1.351(5) . ?
C15 H15 0.9300 . ?
C15 C16 1.410(5) . ?
C16 C17 1.530(4) . ?
C16 N1 1.333(4) . ?
C17 C18 1.501(5) . ?
C17 C24 1.550(5) . ?
C17 C25 1.537(5) . ?
C18 C19 1.386(4) . ?
C18 C23 1.383(5) . ?
C19 C20 1.382(5) . ?
C19 N1 1.419(4) . ?
C20 H20 0.9300 . ?
C20 C21 1.387(5) . ?
C21 H21 0.9300 . ?
C21 C22 1.386(5) . ?
C22 H22 0.9300 . ?
C22 C23 1.389(5) . ?
C23 H23 0.9300 . ?
C24 H24A 0.9600 . ?
C24 H24B 0.9600 . ?
C24 H24C 0.9600 . ?
C25 H25A 0.9600 . ?
C25 H25B 0.9600 . ?
C25 H25C 0.9600 . ?
C26 H26A 0.9700 . ?
C26 H26B 0.9700 . ?
C26 C27 1.509(5) . ?
C26 N1 1.469(4) . ?
C27 H27A 0.9700 . ?
C27 H27B 0.9700 . ?
C27 C28 1.539(4) . ?
C28 H28A 0.9700 . ?
C28 H28B 0.9700 . ?
C28 S1 1.785(4) . ?
O2 S1 1.444(3) . ?
O3 S1 1.441(3) . ?
O4 S1 1.442(3) . ?
C29 H29A 0.9700 . ?
C29 H29B 0.9700 . ?
C29 Cl1 1.731(7) . ?
C29 Cl2 1.753(7) . ?
C30 H30A 0.9700 . ?
C30 H30B 0.9700 . ?
C30 Cl3 1.761(6) . ?
C30 Cl4 1.735(6) . ?

loop_
_geom_torsion_atom_site_label_1
_geom_torsion_atom_site_label_2
_geom_torsion_atom_site_label_3
_geom_torsion_atom_site_label_4
_geom_torsion
_geom_torsion_site_symmetry_1
_geom_torsion_site_symmetry_2
_geom_torsion_site_symmetry_3
_geom_torsion_site_symmetry_4
_geom_torsion_publ_flag
C1 C2 C3 C4 -1.6(6) . . . . ?
C1 C6 C7 C8 -178.6(4) . . . . ?
C2 C1 C6 C5 0.9(6) . . . . ?
C2 C1 C6 C7 -179.6(4) . . . . ?
C2 C3 C4 C5 0.4(6) . . . . ?
C3 C4 C5 C6 1.5(5) . . . . ?
C3 C4 C5 C10 -178.3(3) . . . . ?
C4 C5 C6 C1 -2.2(5) . . . . ?
C4 C5 C6 C7 178.4(3) . . . . ?
C4 C5 C10 C9 -179.4(3) . . . . ?
C4 C5 C10 C11 0.6(5) . . . . ?
C5 C6 C7 C8 0.8(6) . . . . ?
C5 C10 C11 C12 176.3(4) . . . . ?
C6 C1 C2 C3 1.0(6) . . . . ?
C6 C5 C10 C9 0.8(5) . . . . ?
C6 C5 C10 C11 -179.2(3) . . . . ?
C6 C7 C8 C9 1.2(6) . . . . ?
C7 C8 C9 C10 -2.3(6) . . . . ?
C7 C8 C9 O1 -177.2(7) . . . . ?
C7 C8 C9 O1A 163.0(13) . . . . ?
C8 C9 C10 C5 1.2(5) . . . . ?
C8 C9 C10 C11 -178.8(4) . . . . ?
C8 C9 O1 C13 -162.5(12) . . . . ?
C8 C9 O1A C13A 153(2) . . . . ?
C9 C10 C11 C12 -3.7(6) . . . . ?
C10 C5 C6 C1 177.6(3) . . . . ?
C10 C5 C6 C7 -1.8(5) . . . . ?
C10 C9 O1 C13 22.7(18) . . . . ?
C10 C9 O1A C13A -42(3) . . . . ?
C10 C11 C12 C13 -6.8(8) . . . . ?
C10 C11 C12 C13A 18.0(16) . . . . ?
C10 C11 C12 C14 -178.9(4) . . . . ?
C11 C12 C13 O1 23.4(15) . . . . ?
C11 C12 C13A O1A -44(3) . . . . ?
C11 C12 C14 C15 178.5(4) . . . . ?
C12 C13 O1 C9 -31(2) . . . . ?
C12 C13A O1A C9 56(4) . . . . ?
C12 C14 C15 C16 -174.5(4) . . . . ?
C13 C12 C14 C15 6.4(9) . . . . ?
C13A C12 C14 C15 -20.0(18) . . . . ?
C14 C12 C13 O1 -164.5(10) . . . . ?
C14 C12 C13A O1A 153.7(18) . . . . ?
C14 C15 C16 C17 3.4(6) . . . . ?
C14 C15 C16 N1 -178.9(4) . . . . ?
C15 C16 C17 C18 175.7(3) . . . . ?
C15 C16 C17 C24 -67.8(4) . . . . ?
C15 C16 C17 C25 55.8(5) . . . . ?
C15 C16 N1 C19 -175.9(3) . . . . ?
C15 C16 N1 C26 4.9(5) . . . . ?
C16 C17 C18 C19 1.6(4) . . . . ?
C16 C17 C18 C23 -179.9(4) . . . . ?
C17 C16 N1 C19 2.1(4) . . . . ?
C17 C16 N1 C26 -177.1(3) . . . . ?
C17 C18 C19 C20 179.0(3) . . . . ?
C17 C18 C19 N1 -0.5(4) . . . . ?
C17 C18 C23 C22 -178.6(4) . . . . ?
C18 C19 C20 C21 0.1(6) . . . . ?
C18 C19 N1 C16 -1.0(4) . . . . ?
C18 C19 N1 C26 178.2(3) . . . . ?
C19 C18 C23 C22 -0.3(6) . . . . ?
C19 C20 C21 C22 -0.4(6) . . . . ?
C20 C19 N1 C16 179.5(4) . . . . ?
C20 C19 N1 C26 -1.3(5) . . . . ?
C20 C21 C22 C23 0.4(6) . . . . ?
C21 C22 C23 C18 0.0(6) . . . . ?
C23 C18 C19 C20 0.3(5) . . . . ?
C23 C18 C19 N1 -179.2(3) . . . . ?
C24 C17 C18 C19 -115.1(3) . . . . ?
C24 C17 C18 C23 63.3(5) . . . . ?
C25 C17 C18 C19 121.4(3) . . . . ?
C25 C17 C18 C23 -60.1(5) . . . . ?
C26 C27 C28 S1 -80.0(3) . . . . ?
C27 C26 N1 C16 -91.1(4) . . . . ?
C27 C26 N1 C19 89.8(4) . . . . ?
C27 C28 S1 O2 66.0(3) . . . . ?
C27 C28 S1 O3 -53.8(3) . . . . ?
C27 C28 S1 O4 -174.0(3) . . . . ?
N1 C16 C17 C18 -2.2(4) . . . . ?
N1 C16 C17 C24 114.3(3) . . . . ?
N1 C16 C17 C25 -122.1(3) . . . . ?
N1 C19 C20 C21 179.4(3) . . . . ?
N1 C26 C27 C28 163.8(3) . . . . ?
O1 C9 C10 C5 175.8(7) . . . . ?
O1 C9 C10 C11 -4.2(8) . . . . ?
O1A C9 C10 C5 -164.1(12) . . . . ?
O1A C9 C10 C11 15.9(13) . . . . ?
